data_1552509
loop_
_publ_author_name
'Matsuo, Kyohei'
'Yasuda, Takuma'

_publ_section_title
;
 Blue thermally activated delayed fluorescence emitters incorporating
 acridan analogues with heavy group 14 elements for high-efficiency doped
 and non-doped OLEDs
;
_journal_name_full 'Chemical Science'
_journal_paper_doi 10.1039/C9SC04492B
_journal_year 2019
_chemical_formula_sum 'C53 H52 B N S Si'
_chemical_formula_weight 773.91
_space_group_crystal_system monoclinic
_space_group_IT_number 14
_space_group_name_Hall '-P 2yn'
_space_group_name_H-M_alt 'P 1 21/n 1'
_symmetry_space_group_name_Hall '-P 2yn'
_symmetry_space_group_name_H-M 'P 1 21/n 1'
_atom_sites_solution_hydrogens geom
_audit_creation_method SHELXL-2016/6
_audit_update_record
;
2019-08-20 deposited with the CCDC.    2019-10-22 downloaded from the CCDC.
;
_cell_angle_alpha 90
_cell_angle_beta 97.92(3)
_cell_angle_gamma 90
_cell_formula_units_Z 4
_cell_length_a 16.28(3)
_cell_length_b 8.916(15)
_cell_length_c 30.47(5)
_cell_measurement_reflns_used 6265
_cell_measurement_temperature 163(2)
_cell_measurement_theta_max 28.9
_cell_measurement_theta_min 2.7
_cell_volume 4381(13)
_computing_cell_refinement 'CrystalClear-SM Expert 2.0 r16 (Rigaku, 2014)'
_computing_data_collection 'CrystalClear-SM Expert 2.0 r16 (Rigaku, 2014)'
_computing_data_reduction 'CrystalClear-SM Expert 2.0 r16 (Rigaku, 2014)'
_computing_structure_refinement 'SHELXL-2016/6 (Sheldrick, 2016)'
_computing_structure_solution SHELXT
_diffrn_ambient_temperature 163(2)
_diffrn_detector_area_resol_mean 28.5714
_diffrn_measured_fraction_theta_full 0.997
_diffrn_measured_fraction_theta_max 0.997
_diffrn_measurement_device_type
;
Rigaku Saturn724+ (4x4 bin mode)
;
_diffrn_measurement_method 'profile data from \w-scans'
_diffrn_radiation_type MoK\a
_diffrn_radiation_wavelength 0.71075
_diffrn_reflns_av_R_equivalents 0.0892
_diffrn_reflns_av_unetI/netI 0.0700
_diffrn_reflns_Laue_measured_fraction_full 0.997
_diffrn_reflns_Laue_measured_fraction_max 0.997
_diffrn_reflns_limit_h_max 21
_diffrn_reflns_limit_h_min -21
_diffrn_reflns_limit_k_max 11
_diffrn_reflns_limit_k_min -11
_diffrn_reflns_limit_l_max 39
_diffrn_reflns_limit_l_min -39
_diffrn_reflns_number 46622
_diffrn_reflns_point_group_measured_fraction_full 0.997
_diffrn_reflns_point_group_measured_fraction_max 0.997
_diffrn_reflns_theta_full 25.242
_diffrn_reflns_theta_max 27.500
_diffrn_reflns_theta_min 2.652
_diffrn_source 'Rotating Anode'
_exptl_absorpt_coefficient_mu 0.138
_exptl_absorpt_correction_T_max 1.000
_exptl_absorpt_correction_T_min 0.781
_exptl_absorpt_correction_type multi-scan
_exptl_absorpt_process_details
;
Absorption correction given as Multi-scan
;
_exptl_crystal_colour Colorless
_exptl_crystal_density_diffrn 1.173
_exptl_crystal_description Block
_exptl_crystal_F_000 1648
_exptl_crystal_size_max 0.130
_exptl_crystal_size_mid 0.080
_exptl_crystal_size_min 0.050
_refine_diff_density_max 0.313
_refine_diff_density_min -0.288
_refine_diff_density_rms 0.053
_refine_ls_extinction_method none
_refine_ls_goodness_of_fit_ref 1.068
_refine_ls_hydrogen_treatment constr
_refine_ls_matrix_type full
_refine_ls_number_parameters 548
_refine_ls_number_reflns 10032
_refine_ls_number_restraints 6
_refine_ls_restrained_S_all 1.069
_refine_ls_R_factor_all 0.1209
_refine_ls_R_factor_gt 0.0681
_refine_ls_shift/su_max 0.001
_refine_ls_shift/su_mean 0.000
_refine_ls_structure_factor_coef Fsqd
_refine_ls_weighting_details 'w=1/[\s^2^(Fo^2^)+(0.0736P)^2^+0.4591P] where P=(Fo^2^+2Fc^2^)/3'
_refine_ls_weighting_scheme calc
_refine_ls_wR_factor_gt 0.1492
_refine_ls_wR_factor_ref 0.1773
_reflns_Friedel_coverage 0.000
_reflns_number_gt 5930
_reflns_number_total 10032
_reflns_threshold_expression 'I > 2\s(I)'
_cod_data_source_file c9sc04492b2.cif
_cod_data_source_block MPASi-BS
_cod_depositor_comments
;
The following automatic conversions were performed:

'_exptl_absorpt_correction_type' value 'Multi-scan' changed to
'multi-scan' according to
/home/data/users/saulius/crontab/automatic-downloads/rss-feeds/RSC/lib/dictionaries/cif_core.dic
dictionary named 'cif_core.dic' version 2.4.2 from 2011-04-26.

Automatic conversion script
Id: cif_fix_values 4973 2017-02-22 13:04:09Z antanas 
;
_cod_database_code 1552509
_shelx_shelxl_version_number 2016/6
_shelx_space_group_comment
;
The symmetry employed for this shelxl refinement is uniquely defined
by the following loop, which should always be used as a source of
symmetry information in preference to the above space-group names.
They are only intended as comments.
;
_shelx_estimated_absorpt_t_min 0.982
_shelx_estimated_absorpt_t_max 0.993

loop_
_space_group_symop_operation_xyz
'x, y, z'
'-x+1/2, y+1/2, -z+1/2'
'-x, -y, -z'
'x-1/2, -y-1/2, z-1/2'

loop_
_atom_site_label
_atom_site_type_symbol
_atom_site_fract_x
_atom_site_fract_y
_atom_site_fract_z
_atom_site_U_iso_or_equiv
_atom_site_adp_type
_atom_site_occupancy
_atom_site_site_symmetry_order
_atom_site_calc_flag
_atom_site_refinement_flags_posn
_atom_site_refinement_flags_adp
_atom_site_refinement_flags_occupancy
_atom_site_disorder_assembly
_atom_site_disorder_group
S1 S 0.54743(4) 0.38160(9) 0.29297(2) 0.0485(2) Uani 1 1 d . . . . .
B1 B 0.45686(18) 0.5745(3) 0.36190(9) 0.0353(6) Uani 1 1 d . . . . .
C1 C 0.44116(17) 0.4139(3) 0.29005(8) 0.0420(6) Uani 1 1 d . . . . .
C2 C 0.39256(19) 0.3444(3) 0.25416(9) 0.0532(8) Uani 1 1 d . . . . .
H1 H 0.418378 0.286992 0.233629 0.064 Uiso 1 1 calc R U . . .
C3 C 0.3083(2) 0.3589(4) 0.24863(10) 0.0630(9) Uani 1 1 d . . . . .
H2 H 0.275645 0.311137 0.224377 0.076 Uiso 1 1 calc R U . . .
C4 C 0.27027(19) 0.4434(4) 0.27836(10) 0.0637(9) Uani 1 1 d . . . . .
H3 H 0.211604 0.452803 0.274763 0.076 Uiso 1 1 calc R U . . .
C5 C 0.31793(17) 0.5127(4) 0.31280(9) 0.0520(8) Uani 1 1 d . . . . .
H4 H 0.291148 0.572125 0.332493 0.062 Uiso 1 1 calc R U . . .
C6 C 0.40512(16) 0.5004(3) 0.32054(8) 0.0385(6) Uani 1 1 d . . . . .
C7 C 0.59489(16) 0.4693(3) 0.34113(8) 0.0391(6) Uani 1 1 d . . . . .
C8 C 0.68084(16) 0.4507(3) 0.34950(9) 0.0417(6) Uani 1 1 d . . . . .
H5 H 0.707929 0.395421 0.329031 0.050 Uiso 1 1 calc R U . . .
C9 C 0.72789(16) 0.5108(3) 0.38693(9) 0.0405(6) Uani 1 1 d . . . . .
C10 C 0.68534(16) 0.5936(3) 0.41641(9) 0.0408(6) Uani 1 1 d . . . . .
H6 H 0.715024 0.636808 0.442377 0.049 Uiso 1 1 calc R U . . .
C11 C 0.60133(16) 0.6111(3) 0.40732(8) 0.0395(6) Uani 1 1 d . . . . .
H7 H 0.574713 0.667352 0.427787 0.047 Uiso 1 1 calc R U . . .
C12 C 0.55085(15) 0.5519(3) 0.36970(8) 0.0354(6) Uani 1 1 d . . . . .
C13 C 0.41286(14) 0.6634(3) 0.39689(8) 0.0335(5) Uani 1 1 d . . . . .
C14 C 0.37624(15) 0.5831(3) 0.42845(8) 0.0373(6) Uani 1 1 d . . . . .
C15 C 0.34259(16) 0.6590(3) 0.46160(8) 0.0409(6) Uani 1 1 d . . . . .
H8 H 0.317917 0.602621 0.482792 0.049 Uiso 1 1 calc R U . . .
C16 C 0.34376(16) 0.8133(3) 0.46480(8) 0.0414(6) Uani 1 1 d . . . . .
C17 C 0.37894(15) 0.8920(3) 0.43289(8) 0.0387(6) Uani 1 1 d . . . . .
H9 H 0.379342 0.998455 0.434060 0.046 Uiso 1 1 calc R U . . .
C18 C 0.41351(15) 0.8214(3) 0.39940(8) 0.0361(6) Uani 1 1 d . . . . .
C19 C 0.37596(17) 0.4133(3) 0.42804(8) 0.0410(6) Uani 1 1 d . . . . .
H10 H 0.397185 0.380637 0.400281 0.049 Uiso 1 1 calc R U . . .
C20 C 0.28882(19) 0.3494(4) 0.42668(12) 0.0656(9) Uani 1 1 d . . . . .
H11 H 0.268841 0.368170 0.455085 0.098 Uiso 1 1 calc R U . . .
H12 H 0.289953 0.241177 0.421245 0.098 Uiso 1 1 calc R U . . .
H13 H 0.251616 0.397927 0.402831 0.098 Uiso 1 1 calc R U . . .
C21 C 0.4353(2) 0.3510(3) 0.46705(10) 0.0603(8) Uani 1 1 d . . . . .
H14 H 0.491575 0.387056 0.465285 0.090 Uiso 1 1 calc R U . . .
H15 H 0.434524 0.241134 0.465964 0.090 Uiso 1 1 calc R U . . .
H16 H 0.417700 0.384828 0.494913 0.090 Uiso 1 1 calc R U . . .
C22 C 0.3062(2) 0.8932(3) 0.50085(9) 0.0568(8) Uani 1 1 d D . . . .
H17A H 0.336441 0.990561 0.506294 0.085 Uiso 0.509(7) 1 calc R U P A 3
H17B H 0.307760 0.820215 0.525861 0.085 Uiso 0.491(7) 1 calc R U P A 4
C23 C 0.2156(2) 0.9310(5) 0.48708(12) 0.0874(13) Uani 1 1 d . . . . .
H18 H 0.210428 1.001505 0.462186 0.131 Uiso 1 1 calc R U . . .
H19 H 0.192959 0.976753 0.512091 0.131 Uiso 1 1 calc R U . . .
H20 H 0.184781 0.839091 0.478065 0.131 Uiso 1 1 calc R U . . .
C24A C 0.3158(4) 0.8087(5) 0.54525(12) 0.0535(19) Uani 0.509(7) 1 d D . P A 3
H21A H 0.290047 0.867085 0.566976 0.080 Uiso 0.509(7) 1 calc R U P A 3
H22A H 0.288542 0.710755 0.541071 0.080 Uiso 0.509(7) 1 calc R U P A 3
H23A H 0.374803 0.794529 0.556011 0.080 Uiso 0.509(7) 1 calc R U P A 3
C24B C 0.3531(4) 1.0333(6) 0.5202(2) 0.073(3) Uani 0.491(7) 1 d D . P A 4
H21B H 0.324015 1.076943 0.543259 0.109 Uiso 0.491(7) 1 calc R U P A 4
H22B H 0.409498 1.005040 0.533138 0.109 Uiso 0.491(7) 1 calc R U P A 4
H23B H 0.355815 1.107104 0.496636 0.109 Uiso 0.491(7) 1 calc R U P A 4
C25 C 0.45132(16) 0.9127(3) 0.36510(9) 0.0429(6) Uani 1 1 d D . . . .
H24A H 0.500585 0.855156 0.358064 0.064 Uiso 0.59(2) 1 calc R U P B 1
H24B H 0.479622 0.842390 0.346467 0.064 Uiso 0.41(2) 1 calc R U P B 2
C26A C 0.3909(5) 0.9230(16) 0.3219(2) 0.062(3) Uani 0.59(2) 1 d D . P B 1
H25A H 0.371315 0.822248 0.312784 0.093 Uiso 0.59(2) 1 calc R U P B 1
H26A H 0.343476 0.985793 0.326588 0.093 Uiso 0.59(2) 1 calc R U P B 1
H27A H 0.419240 0.967400 0.298669 0.093 Uiso 0.59(2) 1 calc R U P B 1
C27A C 0.4826(8) 1.0677(9) 0.3799(3) 0.055(2) Uani 0.59(2) 1 d D . P B 1
H28A H 0.505641 1.117282 0.355621 0.082 Uiso 0.59(2) 1 calc R U P B 1
H29A H 0.436485 1.127497 0.388082 0.082 Uiso 0.59(2) 1 calc R U P B 1
H30A H 0.525730 1.058384 0.405561 0.082 Uiso 0.59(2) 1 calc R U P B 1
C26B C 0.3854(7) 1.002(2) 0.3345(6) 0.071(4) Uani 0.41(2) 1 d D . P B 2
H25B H 0.412320 1.058671 0.312993 0.107 Uiso 0.41(2) 1 calc R U P B 2
H26B H 0.345097 0.931818 0.318774 0.107 Uiso 0.41(2) 1 calc R U P B 2
H27B H 0.356815 1.070765 0.352302 0.107 Uiso 0.41(2) 1 calc R U P B 2
C27B C 0.5157(9) 1.0222(19) 0.3877(5) 0.070(4) Uani 0.41(2) 1 d D . P B 2
H28B H 0.539473 1.080134 0.365198 0.105 Uiso 0.41(2) 1 calc R U P B 2
H29B H 0.489232 1.090590 0.406691 0.105 Uiso 0.41(2) 1 calc R U P B 2
H30B H 0.559873 0.966228 0.405829 0.105 Uiso 0.41(2) 1 calc R U P B 2
N1 N 0.81446(13) 0.4928(3) 0.39572(7) 0.0436(6) Uani 1 1 d . . . . .
C28 C 0.85993(15) 0.4398(3) 0.36143(9) 0.0404(6) Uani 1 1 d . . . . .
C29 C 0.84911(17) 0.2952(3) 0.34597(11) 0.0513(8) Uani 1 1 d . . . . .
H31 H 0.813468 0.228518 0.358684 0.062 Uiso 1 1 calc R U . . .
C30 C 0.89026(18) 0.2480(3) 0.31195(11) 0.0563(8) Uani 1 1 d . . . . .
H32 H 0.880233 0.149616 0.300455 0.068 Uiso 1 1 calc R U . . .
C31 C 0.94554(18) 0.3386(3) 0.29403(10) 0.0525(8) Uani 1 1 d . . . . .
C32 C 0.95759(16) 0.4821(3) 0.31099(9) 0.0443(7) Uani 1 1 d . . . . .
H33 H 0.996576 0.545530 0.299653 0.053 Uiso 1 1 calc R U . . .
C33 C 0.91436(16) 0.5371(3) 0.34428(8) 0.0384(6) Uani 1 1 d . . . . .
C34 C 0.9904(2) 0.2849(4) 0.25671(12) 0.0789(11) Uani 1 1 d . . . . .
H34 H 0.952147 0.285138 0.228914 0.118 Uiso 1 1 calc R U . . .
H35 H 1.011082 0.182826 0.263078 0.118 Uiso 1 1 calc R U . . .
H36 H 1.037191 0.351822 0.253945 0.118 Uiso 1 1 calc R U . . .
C35 C 0.86132(16) 0.5643(3) 0.43386(9) 0.0445(7) Uani 1 1 d . . . . .
C36 C 0.85533(18) 0.5139(4) 0.47633(10) 0.0596(9) Uani 1 1 d . . . . .
H37 H 0.820664 0.431011 0.480671 0.071 Uiso 1 1 calc R U . . .
C37 C 0.9006(2) 0.5856(5) 0.51280(10) 0.0668(10) Uani 1 1 d . . . . .
H38 H 0.895463 0.551260 0.541816 0.080 Uiso 1 1 calc R U . . .
C38 C 0.9523(2) 0.7045(4) 0.50769(10) 0.0587(9) Uani 1 1 d . . . . .
C39 C 0.95900(18) 0.7501(3) 0.46521(9) 0.0503(7) Uani 1 1 d . . . . .
H39 H 0.995542 0.830347 0.461079 0.060 Uiso 1 1 calc R U . . .
C40 C 0.91388(16) 0.6826(3) 0.42761(8) 0.0410(6) Uani 1 1 d . . . . .
C41 C 0.9993(2) 0.7806(5) 0.54793(10) 0.0852(13) Uani 1 1 d . . . . .
H40 H 1.054820 0.808174 0.541747 0.128 Uiso 1 1 calc R U . . .
H41 H 1.004031 0.711870 0.573250 0.128 Uiso 1 1 calc R U . . .
H42 H 0.969411 0.871132 0.554856 0.128 Uiso 1 1 calc R U . . .
Si1 Si 0.92244(4) 0.72731(8) 0.36887(2) 0.03698(19) Uani 1 1 d . . . . .
C42 C 0.83108(16) 0.8393(3) 0.34300(8) 0.0374(6) Uani 1 1 d . . . . .
C43 C 0.81179(18) 0.8485(4) 0.29717(9) 0.0518(7) Uani 1 1 d . . . . .
H43 H 0.846559 0.799194 0.279107 0.062 Uiso 1 1 calc R U . . .
C44 C 0.7437(2) 0.9269(4) 0.27715(11) 0.0668(9) Uani 1 1 d . . . . .
H44 H 0.732945 0.933387 0.245764 0.080 Uiso 1 1 calc R U . . .
C45 C 0.6920(2) 0.9949(4) 0.30262(13) 0.0662(9) Uani 1 1 d . . . . .
H45 H 0.644763 1.048229 0.288987 0.079 Uiso 1 1 calc R U . . .
C46 C 0.70837(19) 0.9864(3) 0.34803(12) 0.0616(9) Uani 1 1 d . . . . .
H46 H 0.672186 1.033461 0.365767 0.074 Uiso 1 1 calc R U . . .
C47 C 0.77757(17) 0.9094(3) 0.36801(9) 0.0462(7) Uani 1 1 d . . . . .
H47 H 0.788397 0.904563 0.399418 0.055 Uiso 1 1 calc R U . . .
C48 C 1.02356(16) 0.8194(3) 0.36437(8) 0.0397(6) Uani 1 1 d . . . . .
C49 C 1.09848(17) 0.7418(3) 0.37228(9) 0.0481(7) Uani 1 1 d . . . . .
H48 H 1.097777 0.637050 0.377874 0.058 Uiso 1 1 calc R U . . .
C50 C 1.17380(18) 0.8135(4) 0.37220(10) 0.0591(8) Uani 1 1 d . . . . .
H49 H 1.224185 0.758491 0.377470 0.071 Uiso 1 1 calc R U . . .
C51 C 1.1748(2) 0.9648(4) 0.36443(11) 0.0627(9) Uani 1 1 d . . . . .
H50 H 1.226279 1.015244 0.364778 0.075 Uiso 1 1 calc R U . . .
C52 C 1.1024(2) 1.0436(4) 0.35618(11) 0.0606(8) Uani 1 1 d . . . . .
H51 H 1.103529 1.148185 0.350278 0.073 Uiso 1 1 calc R U . . .
C53 C 1.02780(18) 0.9713(3) 0.35644(9) 0.0499(7) Uani 1 1 d . . . . .
H52 H 0.977863 1.027521 0.351011 0.060 Uiso 1 1 calc R U . . .

loop_
_atom_site_aniso_label
_atom_site_aniso_U_11
_atom_site_aniso_U_22
_atom_site_aniso_U_33
_atom_site_aniso_U_23
_atom_site_aniso_U_13
_atom_site_aniso_U_12
S1 0.0473(4) 0.0580(5) 0.0427(4) -0.0103(3) 0.0155(3) 0.0073(3)
B1 0.0388(16) 0.0368(16) 0.0321(15) 0.0041(12) 0.0108(12) 0.0004(13)
C1 0.0512(16) 0.0420(15) 0.0334(14) 0.0006(12) 0.0078(12) 0.0050(13)
C2 0.062(2) 0.0595(19) 0.0374(16) -0.0093(14) 0.0049(14) 0.0089(16)
C3 0.063(2) 0.080(2) 0.0434(17) -0.0145(16) -0.0027(15) 0.0001(18)
C4 0.0448(17) 0.092(3) 0.0521(19) -0.0195(18) -0.0016(15) 0.0080(17)
C5 0.0438(16) 0.070(2) 0.0417(16) -0.0107(15) 0.0042(13) 0.0098(15)
C6 0.0420(15) 0.0430(15) 0.0312(13) -0.0005(11) 0.0077(11) 0.0050(12)
C7 0.0449(15) 0.0392(15) 0.0354(14) 0.0029(11) 0.0140(12) 0.0068(12)
C8 0.0399(15) 0.0477(16) 0.0415(15) 0.0060(12) 0.0200(12) 0.0089(12)
C9 0.0381(14) 0.0428(15) 0.0426(15) 0.0111(12) 0.0129(12) 0.0063(12)
C10 0.0361(14) 0.0489(16) 0.0382(14) 0.0039(12) 0.0084(11) 0.0028(12)
C11 0.0404(15) 0.0439(15) 0.0359(14) 0.0038(12) 0.0115(12) 0.0028(12)
C12 0.0373(14) 0.0375(14) 0.0338(13) 0.0024(11) 0.0136(11) 0.0047(11)
C13 0.0290(12) 0.0399(14) 0.0316(13) -0.0031(11) 0.0040(10) 0.0031(11)
C14 0.0341(13) 0.0384(14) 0.0408(14) -0.0032(11) 0.0103(11) 0.0011(11)
C15 0.0455(15) 0.0410(15) 0.0394(15) -0.0024(12) 0.0166(12) -0.0003(12)
C16 0.0453(16) 0.0431(15) 0.0387(15) -0.0066(12) 0.0159(12) 0.0004(12)
C17 0.0392(14) 0.0365(14) 0.0420(15) -0.0010(12) 0.0110(12) 0.0053(12)
C18 0.0317(13) 0.0426(15) 0.0348(14) -0.0014(11) 0.0076(11) 0.0000(11)
C19 0.0482(16) 0.0389(15) 0.0378(14) -0.0055(12) 0.0133(12) 0.0006(12)
C20 0.059(2) 0.0465(18) 0.094(3) -0.0096(17) 0.0196(18) -0.0073(15)
C21 0.084(2) 0.0400(17) 0.0555(19) -0.0003(14) 0.0050(17) 0.0038(16)
C22 0.074(2) 0.0456(17) 0.0583(19) -0.0090(14) 0.0342(16) 0.0030(16)
C23 0.081(3) 0.121(3) 0.065(2) -0.015(2) 0.030(2) 0.043(2)
C24A 0.070(4) 0.052(4) 0.042(3) -0.018(3) 0.021(3) -0.008(3)
C24B 0.110(6) 0.070(5) 0.045(4) -0.014(3) 0.035(4) -0.007(4)
C25 0.0419(15) 0.0447(16) 0.0451(16) 0.0055(13) 0.0162(12) 0.0031(13)
C26A 0.060(4) 0.081(6) 0.046(4) 0.017(4) 0.012(3) -0.001(4)
C27A 0.066(6) 0.043(4) 0.059(4) 0.002(3) 0.024(4) -0.005(3)
C26B 0.064(6) 0.081(10) 0.068(8) 0.030(7) 0.005(5) -0.008(6)
C27B 0.052(7) 0.066(8) 0.094(8) 0.010(6) 0.018(6) -0.004(6)
N1 0.0324(12) 0.0537(14) 0.0474(13) 0.0100(11) 0.0147(10) 0.0056(10)
C28 0.0314(13) 0.0412(15) 0.0507(16) 0.0067(12) 0.0133(12) 0.0061(11)
C29 0.0381(15) 0.0355(15) 0.081(2) 0.0090(15) 0.0101(15) 0.0012(12)
C30 0.0437(17) 0.0365(16) 0.086(2) -0.0104(15) -0.0003(16) 0.0061(13)
C31 0.0430(16) 0.0484(17) 0.066(2) -0.0157(15) 0.0083(14) 0.0105(14)
C32 0.0402(15) 0.0485(17) 0.0464(16) -0.0043(13) 0.0133(13) -0.0001(13)
C33 0.0376(14) 0.0389(14) 0.0403(14) 0.0018(12) 0.0108(12) 0.0048(11)
C34 0.076(2) 0.076(3) 0.088(3) -0.039(2) 0.026(2) 0.008(2)
C35 0.0314(14) 0.0625(19) 0.0406(15) 0.0111(13) 0.0088(12) 0.0117(13)
C36 0.0414(17) 0.084(2) 0.057(2) 0.0292(17) 0.0188(15) 0.0142(16)
C37 0.056(2) 0.110(3) 0.0360(17) 0.0204(18) 0.0134(15) 0.036(2)
C38 0.0517(19) 0.086(2) 0.0381(17) 0.0000(16) 0.0070(14) 0.0275(18)
C39 0.0497(17) 0.0614(19) 0.0392(16) -0.0038(14) 0.0042(13) 0.0149(15)
C40 0.0359(14) 0.0489(16) 0.0394(15) 0.0036(12) 0.0100(12) 0.0132(12)
C41 0.095(3) 0.118(3) 0.0390(18) -0.0151(19) -0.0032(18) 0.039(2)
Si1 0.0397(4) 0.0378(4) 0.0346(4) 0.0005(3) 0.0096(3) 0.0036(3)
C42 0.0407(15) 0.0332(13) 0.0384(14) -0.0003(11) 0.0060(12) -0.0068(11)
C43 0.0485(17) 0.063(2) 0.0421(16) -0.0004(14) 0.0002(13) -0.0017(15)
C44 0.066(2) 0.079(2) 0.0502(19) 0.0023(17) -0.0102(17) -0.0025(19)
C45 0.054(2) 0.059(2) 0.077(2) 0.0100(18) -0.0221(18) 0.0047(17)
C46 0.0491(18) 0.0523(19) 0.083(3) -0.0033(17) 0.0066(17) 0.0098(15)
C47 0.0480(16) 0.0433(16) 0.0474(16) -0.0012(13) 0.0074(13) 0.0090(13)
C48 0.0403(15) 0.0470(16) 0.0322(14) -0.0034(12) 0.0065(11) 0.0013(12)
C49 0.0450(16) 0.0538(18) 0.0453(16) -0.0031(13) 0.0055(13) 0.0077(14)
C50 0.0377(16) 0.081(3) 0.059(2) -0.0133(17) 0.0084(14) 0.0047(16)
C51 0.0471(19) 0.080(3) 0.063(2) -0.0164(18) 0.0151(16) -0.0149(18)
C52 0.059(2) 0.0526(19) 0.071(2) -0.0009(16) 0.0143(17) -0.0145(16)
C53 0.0455(16) 0.0483(17) 0.0561(18) 0.0021(14) 0.0078(14) -0.0020(14)

loop_
_atom_type_symbol
_atom_type_description
_atom_type_scat_dispersion_real
_atom_type_scat_dispersion_imag
_atom_type_scat_source
C C 0.0033 0.0016 'International Tables Vol C Tables 4.2.6.8 and 6.1.1.4'
H H 0.0000 0.0000 'International Tables Vol C Tables 4.2.6.8 and 6.1.1.4'
B B 0.0013 0.0007 'International Tables Vol C Tables 4.2.6.8 and 6.1.1.4'
N N 0.0061 0.0033 'International Tables Vol C Tables 4.2.6.8 and 6.1.1.4'
S S 0.1246 0.1234 'International Tables Vol C Tables 4.2.6.8 and 6.1.1.4'
Si Si 0.0817 0.0704 'International Tables Vol C Tables 4.2.6.8 and 6.1.1.4'

loop_
_geom_angle_atom_site_label_1
_geom_angle_atom_site_label_2
_geom_angle_atom_site_label_3
_geom_angle
C1 S1 C7 106.86(14)
C12 B1 C6 119.1(2)
C12 B1 C13 120.0(2)
C6 B1 C13 120.9(2)
C6 C1 C2 121.2(3)
C6 C1 S1 124.2(2)
C2 C1 S1 114.6(2)
C3 C2 C1 120.2(3)
C3 C2 H1 119.9
C1 C2 H1 119.9
C2 C3 C4 120.2(3)
C2 C3 H2 119.9
C4 C3 H2 119.9
C5 C4 C3 119.4(3)
C5 C4 H3 120.3
C3 C4 H3 120.3
C4 C5 C6 123.1(3)
C4 C5 H4 118.5
C6 C5 H4 118.5
C1 C6 C5 115.9(2)
C1 C6 B1 122.7(3)
C5 C6 B1 121.3(2)
C8 C7 C12 122.1(3)
C8 C7 S1 114.6(2)
C12 C7 S1 123.3(2)
C9 C8 C7 121.9(2)
C9 C8 H5 119.0
C7 C8 H5 119.0
C8 C9 N1 122.4(2)
C8 C9 C10 117.3(3)
N1 C9 C10 120.3(3)
C11 C10 C9 119.7(3)
C11 C10 H6 120.2
C9 C10 H6 120.2
C10 C11 C12 125.0(2)
C10 C11 H7 117.5
C12 C11 H7 117.5
C7 C12 C11 114.0(3)
C7 C12 B1 123.8(2)
C11 C12 B1 122.2(2)
C14 C13 C18 118.3(2)
C14 C13 B1 119.0(3)
C18 C13 B1 122.5(2)
C15 C14 C13 120.0(3)
C15 C14 C19 119.5(2)
C13 C14 C19 120.5(2)
C16 C15 C14 122.3(2)
C16 C15 H8 118.9
C14 C15 H8 118.9
C15 C16 C17 117.3(2)
C15 C16 C22 121.4(2)
C17 C16 C22 121.3(3)
C18 C17 C16 122.5(3)
C18 C17 H9 118.8
C16 C17 H9 118.8
C17 C18 C13 119.6(2)
C17 C18 C25 120.5(3)
C13 C18 C25 119.9(2)
C14 C19 C20 112.0(2)
C14 C19 C21 110.9(2)
C20 C19 C21 111.8(3)
C14 C19 H10 107.3
C20 C19 H10 107.3
C21 C19 H10 107.3
C19 C20 H11 109.5
C19 C20 H12 109.5
H11 C20 H12 109.5
C19 C20 H13 109.5
H11 C20 H13 109.5
H12 C20 H13 109.5
C19 C21 H14 109.5
C19 C21 H15 109.5
H14 C21 H15 109.5
C19 C21 H16 109.5
H14 C21 H16 109.5
H15 C21 H16 109.5
C16 C22 C23 112.4(3)
C16 C22 C24A 114.0(3)
C23 C22 C24A 109.2(3)
C16 C22 C24B 115.7(3)
C23 C22 C24B 109.8(4)
C16 C22 H17A 106.9
C23 C22 H17A 106.9
C24A C22 H17A 106.9
C16 C22 H17B 106.1
C23 C22 H17B 106.1
C24B C22 H17B 106.1
C22 C23 H18 109.5
C22 C23 H19 109.5
H18 C23 H19 109.5
C22 C23 H20 109.5
H18 C23 H20 109.5
H19 C23 H20 109.5
C22 C24A H21A 109.5
C22 C24A H22A 109.5
H21A C24A H22A 109.5
C22 C24A H23A 109.5
H21A C24A H23A 109.5
H22A C24A H23A 109.5
C22 C24B H21B 109.5
C22 C24B H22B 109.5
H21B C24B H22B 109.5
C22 C24B H23B 109.5
H21B C24B H23B 109.5
H22B C24B H23B 109.5
C27A C25 C18 115.7(4)
C18 C25 C27B 110.5(6)
C27A C25 C26A 110.5(5)
C18 C25 C26A 110.4(4)
C18 C25 C26B 112.1(5)
C27B C25 C26B 108.8(6)
C27A C25 H24A 106.6
C18 C25 H24A 106.6
C26A C25 H24A 106.6
C18 C25 H24B 108.4
C27B C25 H24B 108.4
C26B C25 H24B 108.4
C25 C26A H25A 109.5
C25 C26A H26A 109.5
H25A C26A H26A 109.5
C25 C26A H27A 109.5
H25A C26A H27A 109.5
H26A C26A H27A 109.5
C25 C27A H28A 109.5
C25 C27A H29A 109.5
H28A C27A H29A 109.5
C25 C27A H30A 109.5
H28A C27A H30A 109.5
H29A C27A H30A 109.5
C25 C26B H25B 109.5
C25 C26B H26B 109.5
H25B C26B H26B 109.5
C25 C26B H27B 109.5
H25B C26B H27B 109.5
H26B C26B H27B 109.5
C25 C27B H28B 109.5
C25 C27B H29B 109.5
H28B C27B H29B 109.5
C25 C27B H30B 109.5
H28B C27B H30B 109.5
H29B C27B H30B 109.5
C9 N1 C28 120.0(2)
C9 N1 C35 120.4(2)
C28 N1 C35 117.4(2)
C29 C28 C33 120.9(3)
C29 C28 N1 120.1(2)
C33 C28 N1 119.0(3)
C28 C29 C30 119.5(3)
C28 C29 H31 120.2
C30 C29 H31 120.2
C29 C30 C31 122.1(3)
C29 C30 H32 118.9
C31 C30 H32 118.9
C30 C31 C32 117.5(3)
C30 C31 C34 121.5(3)
C32 C31 C34 121.0(3)
C31 C32 C33 122.3(3)
C31 C32 H33 118.8
C33 C32 H33 118.8
C28 C33 C32 117.6(3)
C28 C33 Si1 115.6(2)
C32 C33 Si1 126.8(2)
C31 C34 H34 109.5
C31 C34 H35 109.5
H34 C34 H35 109.5
C31 C34 H36 109.5
H34 C34 H36 109.5
H35 C34 H36 109.5
C36 C35 C40 119.9(3)
C36 C35 N1 120.6(3)
C40 C35 N1 119.4(2)
C35 C36 C37 119.7(3)
C35 C36 H37 120.1
C37 C36 H37 120.1
C38 C37 C36 121.7(3)
C38 C37 H38 119.2
C36 C37 H38 119.2
C39 C38 C37 117.6(3)
C39 C38 C41 122.2(4)
C37 C38 C41 120.2(3)
C38 C39 C40 122.6(3)
C38 C39 H39 118.7
C40 C39 H39 118.7
C35 C40 C39 118.4(3)
C35 C40 Si1 115.1(2)
C39 C40 Si1 126.3(2)
C38 C41 H40 109.5
C38 C41 H41 109.5
H40 C41 H41 109.5
C38 C41 H42 109.5
H40 C41 H42 109.5
H41 C41 H42 109.5
C33 Si1 C40 100.53(14)
C33 Si1 C48 112.86(13)
C40 Si1 C48 110.50(12)
C33 Si1 C42 108.07(14)
C40 Si1 C42 111.06(13)
C48 Si1 C42 113.12(17)
C47 C42 C43 117.0(3)
C47 C42 Si1 122.2(2)
C43 C42 Si1 120.7(2)
C44 C43 C42 122.0(3)
C44 C43 H43 119.0
C42 C43 H43 119.0
C45 C44 C43 119.7(3)
C45 C44 H44 120.2
C43 C44 H44 120.2
C44 C45 C46 120.0(3)
C44 C45 H45 120.0
C46 C45 H45 120.0
C45 C46 C47 120.1(3)
C45 C46 H46 119.9
C47 C46 H46 119.9
C42 C47 C46 121.2(3)
C42 C47 H47 119.4
C46 C47 H47 119.4
C53 C48 C49 117.0(3)
C53 C48 Si1 120.8(2)
C49 C48 Si1 122.0(2)
C50 C49 C48 121.7(3)
C50 C49 H48 119.2
C48 C49 H48 119.2
C51 C50 C49 119.1(3)
C51 C50 H49 120.4
C49 C50 H49 120.4
C52 C51 C50 120.5(3)
C52 C51 H50 119.7
C50 C51 H50 119.7
C51 C52 C53 119.8(3)
C51 C52 H51 120.1
C53 C52 H51 120.1
C52 C53 C48 121.8(3)
C52 C53 H52 119.1
C48 C53 H52 119.1

loop_
_geom_bond_atom_site_label_1
_geom_bond_atom_site_label_2
_geom_bond_distance
S1 C1 1.744(4)
S1 C7 1.746(3)
B1 C12 1.529(5)
B1 C6 1.563(4)
B1 C13 1.577(4)
C1 C6 1.397(4)
C1 C2 1.403(4)
C2 C3 1.365(5)
C2 H1 0.9500
C3 C4 1.388(4)
C3 H2 0.9500
C4 C5 1.364(4)
C4 H3 0.9500
C5 C6 1.411(4)
C5 H4 0.9500
C7 C8 1.397(4)
C7 C12 1.409(4)
C8 C9 1.391(4)
C8 H5 0.9500
C9 N1 1.407(4)
C9 C10 1.415(4)
C10 C11 1.366(4)
C10 H6 0.9500
C11 C12 1.417(4)
C11 H7 0.9500
C13 C14 1.396(4)
C13 C18 1.411(4)
C14 C15 1.389(4)
C14 C19 1.515(4)
C15 C16 1.379(4)
C15 H8 0.9500
C16 C17 1.385(4)
C16 C22 1.508(4)
C17 C18 1.383(4)
C17 H9 0.9500
C18 C25 1.521(4)
C19 C20 1.524(5)
C19 C21 1.529(4)
C19 H10 1.0000
C20 H11 0.9800
C20 H12 0.9800
C20 H13 0.9800
C21 H14 0.9800
C21 H15 0.9800
C21 H16 0.9800
C22 C23 1.515(5)
C22 C24A 1.538(2)
C22 C24B 1.539(2)
C22 H17A 1.0000
C22 H17B 1.0000
C23 H18 0.9800
C23 H19 0.9800
C23 H20 0.9800
C24A H21A 0.9800
C24A H22A 0.9800
C24A H23A 0.9800
C24B H21B 0.9800
C24B H22B 0.9800
C24B H23B 0.9800
C25 C27A 1.520(7)
C25 C27B 1.526(8)
C25 C26A 1.534(7)
C25 C26B 1.540(8)
C25 H24A 1.0000
C25 H24B 1.0000
C26A H25A 0.9800
C26A H26A 0.9800
C26A H27A 0.9800
C27A H28A 0.9800
C27A H29A 0.9800
C27A H30A 0.9800
C26B H25B 0.9800
C26B H26B 0.9800
C26B H27B 0.9800
C27B H28B 0.9800
C27B H29B 0.9800
C27B H30B 0.9800
N1 C28 1.441(4)
N1 C35 1.447(4)
C28 C29 1.375(4)
C28 C33 1.393(4)
C29 C30 1.376(4)
C29 H31 0.9500
C30 C31 1.377(4)
C30 H32 0.9500
C31 C32 1.384(4)
C31 C34 1.512(4)
C32 C33 1.401(4)
C32 H33 0.9500
C33 Si1 1.851(4)
C34 H34 0.9800
C34 H35 0.9800
C34 H36 0.9800
C35 C36 1.386(4)
C35 C40 1.387(4)
C36 C37 1.401(5)
C36 H37 0.9500
C37 C38 1.376(5)
C37 H38 0.9500
C38 C39 1.375(5)
C38 C41 1.514(5)
C39 C40 1.408(4)
C39 H39 0.9500
C40 Si1 1.858(4)
C41 H40 0.9800
C41 H41 0.9800
C41 H42 0.9800
Si1 C48 1.862(4)
Si1 C42 1.873(3)
C42 C47 1.383(4)
C42 C43 1.391(4)
C43 C44 1.379(5)
C43 H43 0.9500
C44 C45 1.364(5)
C44 H44 0.9500
C45 C46 1.375(5)
C45 H45 0.9500
C46 C47 1.387(4)
C46 H46 0.9500
C47 H47 0.9500
C48 C53 1.379(4)
C48 C49 1.394(4)
C49 C50 1.383(5)
C49 H48 0.9500
C50 C51 1.370(5)
C50 H49 0.9500
C51 C52 1.366(5)
C51 H50 0.9500
C52 C53 1.376(4)
C52 H51 0.9500
C53 H52 0.9500

loop_
_geom_torsion_atom_site_label_1
_geom_torsion_atom_site_label_2
_geom_torsion_atom_site_label_3
_geom_torsion_atom_site_label_4
_geom_torsion
C7 S1 C1 C6 2.6(3)
C7 S1 C1 C2 -177.0(2)
C6 C1 C2 C3 -0.7(4)
S1 C1 C2 C3 178.9(2)
C1 C2 C3 C4 0.4(5)
C2 C3 C4 C5 0.7(5)
C3 C4 C5 C6 -1.5(5)
C2 C1 C6 C5 0.0(4)
S1 C1 C6 C5 -179.6(2)
C2 C1 C6 B1 177.6(3)
S1 C1 C6 B1 -1.9(4)
C4 C5 C6 C1 1.1(4)
C4 C5 C6 B1 -176.6(3)
C12 B1 C6 C1 -0.1(4)
C13 B1 C6 C1 -176.4(2)
C12 B1 C6 C5 177.4(2)
C13 B1 C6 C5 1.1(4)
C1 S1 C7 C8 178.1(2)
C1 S1 C7 C12 -1.6(3)
C12 C7 C8 C9 1.0(4)
S1 C7 C8 C9 -178.7(2)
C7 C8 C9 N1 179.9(2)
C7 C8 C9 C10 -0.6(4)
C8 C9 C10 C11 0.1(4)
N1 C9 C10 C11 179.6(2)
C9 C10 C11 C12 0.0(4)
C8 C7 C12 C11 -0.8(4)
S1 C7 C12 C11 178.85(19)
C8 C7 C12 B1 -179.8(2)
S1 C7 C12 B1 -0.1(4)
C10 C11 C12 C7 0.4(4)
C10 C11 C12 B1 179.3(2)
C6 B1 C12 C7 1.2(4)
C13 B1 C12 C7 177.5(2)
C6 B1 C12 C11 -177.7(2)
C13 B1 C12 C11 -1.4(4)
C12 B1 C13 C14 -97.3(3)
C6 B1 C13 C14 79.0(3)
C12 B1 C13 C18 78.6(3)
C6 B1 C13 C18 -105.2(3)
C18 C13 C14 C15 -0.8(4)
B1 C13 C14 C15 175.2(2)
C18 C13 C14 C19 -178.3(2)
B1 C13 C14 C19 -2.3(4)
C13 C14 C15 C16 0.0(4)
C19 C14 C15 C16 177.5(3)
C14 C15 C16 C17 1.1(4)
C14 C15 C16 C22 179.5(3)
C15 C16 C17 C18 -1.4(4)
C22 C16 C17 C18 -179.8(3)
C16 C17 C18 C13 0.5(4)
C16 C17 C18 C25 179.9(2)
C14 C13 C18 C17 0.6(4)
B1 C13 C18 C17 -175.3(2)
C14 C13 C18 C25 -178.8(2)
B1 C13 C18 C25 5.3(4)
C15 C14 C19 C20 56.8(3)
C13 C14 C19 C20 -125.7(3)
C15 C14 C19 C21 -68.9(3)
C13 C14 C19 C21 108.6(3)
C15 C16 C22 C23 -90.0(4)
C17 C16 C22 C23 88.3(4)
C15 C16 C22 C24A 34.9(5)
C17 C16 C22 C24A -146.8(4)
C15 C16 C22 C24B 142.7(4)
C17 C16 C22 C24B -38.9(5)
C17 C18 C25 C27A 25.6(7)
C13 C18 C25 C27A -155.0(6)
C17 C18 C25 C27B 53.6(9)
C13 C18 C25 C27B -127.0(8)
C17 C18 C25 C26A -100.8(7)
C13 C18 C25 C26A 78.6(7)
C17 C18 C25 C26B -68.0(11)
C13 C18 C25 C26B 111.4(10)
C8 C9 N1 C28 13.9(4)
C10 C9 N1 C28 -165.6(2)
C8 C9 N1 C35 176.6(2)
C10 C9 N1 C35 -2.9(4)
C9 N1 C28 C29 -67.5(3)
C35 N1 C28 C29 129.2(3)
C9 N1 C28 C33 112.3(3)
C35 N1 C28 C33 -51.0(3)
C33 C28 C29 C30 -2.5(4)
N1 C28 C29 C30 177.3(3)
C28 C29 C30 C31 3.2(5)
C29 C30 C31 C32 -1.1(4)
C29 C30 C31 C34 179.9(3)
C30 C31 C32 C33 -1.7(4)
C34 C31 C32 C33 177.3(3)
C29 C28 C33 C32 -0.2(4)
N1 C28 C33 C32 180.0(2)
C29 C28 C33 Si1 -179.6(2)
N1 C28 C33 Si1 0.6(3)
C31 C32 C33 C28 2.4(4)
C31 C32 C33 Si1 -178.4(2)
C9 N1 C35 C36 71.1(3)
C28 N1 C35 C36 -125.7(3)
C9 N1 C35 C40 -110.2(3)
C28 N1 C35 C40 53.0(3)
C40 C35 C36 C37 1.9(4)
N1 C35 C36 C37 -179.4(2)
C35 C36 C37 C38 -1.0(5)
C36 C37 C38 C39 -0.8(4)
C36 C37 C38 C41 179.1(3)
C37 C38 C39 C40 1.6(4)
C41 C38 C39 C40 -178.3(3)
C36 C35 C40 C39 -1.1(4)
N1 C35 C40 C39 -179.8(2)
C36 C35 C40 Si1 175.0(2)
N1 C35 C40 Si1 -3.8(3)
C38 C39 C40 C35 -0.7(4)
C38 C39 C40 Si1 -176.2(2)
C28 C33 Si1 C40 36.7(2)
C32 C33 Si1 C40 -142.6(2)
C28 C33 Si1 C48 154.4(2)
C32 C33 Si1 C48 -24.8(3)
C28 C33 Si1 C42 -79.7(3)
C32 C33 Si1 C42 101.0(3)
C35 C40 Si1 C33 -35.0(2)
C39 C40 Si1 C33 140.7(2)
C35 C40 Si1 C48 -154.45(19)
C39 C40 Si1 C48 21.2(3)
C35 C40 Si1 C42 79.2(3)
C39 C40 Si1 C42 -105.2(3)
C33 Si1 C42 C47 124.6(2)
C40 Si1 C42 C47 15.2(3)
C48 Si1 C42 C47 -109.7(2)
C33 Si1 C42 C43 -51.9(2)
C40 Si1 C42 C43 -161.3(2)
C48 Si1 C42 C43 73.8(2)
C47 C42 C43 C44 1.7(4)
Si1 C42 C43 C44 178.3(2)
C42 C43 C44 C45 -1.7(5)
C43 C44 C45 C46 0.6(5)
C44 C45 C46 C47 0.3(5)
C43 C42 C47 C46 -0.7(4)
Si1 C42 C47 C46 -177.3(2)
C45 C46 C47 C42 -0.3(5)
C33 Si1 C48 C53 143.0(2)
C40 Si1 C48 C53 -105.3(2)
C42 Si1 C48 C53 19.9(3)
C33 Si1 C48 C49 -42.2(3)
C40 Si1 C48 C49 69.5(2)
C42 Si1 C48 C49 -165.3(2)
C53 C48 C49 C50 0.0(4)
Si1 C48 C49 C50 -175.0(2)
C48 C49 C50 C51 0.4(4)
C49 C50 C51 C52 -1.0(5)
C50 C51 C52 C53 1.2(5)
C51 C52 C53 C48 -0.7(5)
C49 C48 C53 C52 0.2(4)
Si1 C48 C53 C52 175.2(2)
